data_1507297
loop_
_publ_author_name
'Rodr\'iguez, Nuria'
'Cuenca, Ana'
'Ram\'irez de Arellano, Carmen'
'Medio-Sim\'on, Mercedes'
'Asensio, Gregorio'

_publ_section_title
;
 Unprecedented palladium-catalyzed cross-coupling reaction of alpha-bromo
 sulfoxides with boronic acids.
;
_journal_issue 10
_journal_name_full 'Organic letters'
_journal_page_first 1705
_journal_page_last 1708
_journal_paper_doi 10.1021/ol034358m
_journal_volume 5
_journal_year 2003
_chemical_formula_sum 'C44 H37 Br Cl2 D2 O P2 Pd S'
_chemical_formula_weight 936.97
_chemical_name_common NR86
_chemical_name_systematic
; 
 ? 
;
_space_group_IT_number 2
_symmetry_cell_setting triclinic
_symmetry_space_group_name_Hall '-P 1'
_symmetry_space_group_name_H-M 'P -1'
_atom_sites_solution_hydrogens geom
_atom_sites_solution_primary direct
_atom_sites_solution_secondary difmap
_audit_creation_method SHELXL-97
_cell_angle_alpha 93.98(3)
_cell_angle_beta 101.23(3)
_cell_angle_gamma 118.61(3)
_cell_formula_units_Z 2
_cell_length_a 12.171(2)
_cell_length_b 12.483(3)
_cell_length_c 15.933(3)
_cell_measurement_reflns_used 120427
_cell_measurement_temperature 173(2)
_cell_measurement_theta_max 30.508
_cell_measurement_theta_min 2.037
_cell_volume 2046.9(10)
_computing_cell_refinement 'HKL Scalepack (Otwinowski & Minor 1997)'
_computing_data_collection 'Collect (Nonius BV, 1997-2000)'
_computing_data_reduction 'HKL Denzo and Scalepack (Otwinowski & Minor 1'
_computing_molecular_graphics 'Bruker SHELXTL'
_computing_publication_material 'Bruker SHELXTL'
_computing_structure_refinement 'SHELXL-97 (Sheldrick, 1997)'
_computing_structure_solution 'SHELXS-97 (Sheldrick, 1990)'
_diffrn_ambient_temperature 173(2)
_diffrn_detector_area_resol_mean 9
_diffrn_measured_fraction_theta_full 0.997
_diffrn_measured_fraction_theta_max 0.997
_diffrn_measurement_device_type KappaCCD
_diffrn_measurement_method CCD
_diffrn_radiation_monochromator graphite
_diffrn_radiation_source 'fine-focus sealed tube'
_diffrn_radiation_type MoK\a
_diffrn_radiation_wavelength 0.71073
_diffrn_reflns_av_R_equivalents 0.0660
_diffrn_reflns_av_sigmaI/netI 0.1018
_diffrn_reflns_limit_h_max 15
_diffrn_reflns_limit_h_min -15
_diffrn_reflns_limit_k_max 15
_diffrn_reflns_limit_k_min -15
_diffrn_reflns_limit_l_max 19
_diffrn_reflns_limit_l_min -19
_diffrn_reflns_number 16376
_diffrn_reflns_theta_full 26.37
_diffrn_reflns_theta_max 26.37
_diffrn_reflns_theta_min 3.41
_exptl_absorpt_coefficient_mu 1.723
_exptl_absorpt_correction_T_max 0.732
_exptl_absorpt_correction_T_min 0.577
_exptl_absorpt_correction_type multi-scan
_exptl_crystal_colour 'pale yellow'
_exptl_crystal_density_diffrn 1.520
_exptl_crystal_density_method 'not measured'
_exptl_crystal_description prism
_exptl_crystal_F_000 944
_exptl_crystal_size_max 0.40
_exptl_crystal_size_mid 0.20
_exptl_crystal_size_min 0.20
_refine_diff_density_max 1.095
_refine_diff_density_min -0.640
_refine_diff_density_rms 0.103
_refine_ls_extinction_method none
_refine_ls_goodness_of_fit_ref 1.038
_refine_ls_hydrogen_treatment riding
_refine_ls_matrix_type full
_refine_ls_number_parameters 508
_refine_ls_number_reflns 8357
_refine_ls_number_restraints 164
_refine_ls_restrained_S_all 1.033
_refine_ls_R_factor_all 0.0996
_refine_ls_R_factor_gt 0.0490
_refine_ls_shift/su_max 0.000
_refine_ls_shift/su_mean 0.000
_refine_ls_structure_factor_coef Fsqd
_refine_ls_weighting_details 'calc w=1/[\s^2^(Fo^2^)+(0.0458P)^2^+0.3768P] where P=(Fo^2^+2Fc^2^)/3'
_refine_ls_weighting_scheme calc
_refine_ls_wR_factor_gt 0.0933
_refine_ls_wR_factor_ref 0.1033
_reflns_number_gt 5541
_reflns_number_total 8357
_reflns_threshold_expression >2sigma(I)
_cod_data_source_file ol034358msi20030228_054035.cif
_cod_data_source_block nrg01
_cod_original_cell_volume 2046.9(7)
_cod_original_sg_symbol_H-M P-1
_cod_database_code 1507297

loop_
_symmetry_equiv_pos_as_xyz
'x, y, z'
'-x, -y, -z'

loop_
_atom_site_label
_atom_site_type_symbol
_atom_site_fract_x
_atom_site_fract_y
_atom_site_fract_z
_atom_site_U_iso_or_equiv
_atom_site_adp_type
_atom_site_occupancy
_atom_site_symmetry_multiplicity
_atom_site_calc_flag
_atom_site_refinement_flags
_atom_site_disorder_assembly
_atom_site_disorder_group
Pd1 Pd -0.35926(3) 0.03345(3) -0.20237(2) 0.02451(11) Uani 1 1 d D A .
C1 C -0.4168(4) 0.1624(4) -0.1893(3) 0.0298(10) Uani 1 1 d D . .
H1A H -0.4701 0.1434 -0.1469 0.036 Uiso 0.600(8) 1 calc PR A 1
H1B H -0.3395 0.2461 -0.1666 0.036 Uiso 0.600(8) 1 calc PR A 1
H1A' H -0.4989 0.1267 -0.1715 0.036 Uiso 0.400(8) 1 calc PR A 2
H1B' H -0.3498 0.2365 -0.1450 0.036 Uiso 0.400(8) 1 calc PR A 2
S1 S -0.5073(4) 0.1616(3) -0.29031(18) 0.0347(10) Uani 0.600(8) 1 d PDU A 1
O1 O -0.4181(7) 0.1896(6) -0.3502(5) 0.056(2) Uani 0.600(8) 1 d PDU A 1
C12 C -0.6058(10) 0.3015(10) -0.2326(8) 0.039(3) Uani 0.600(8) 1 d PDU A 1
H12 H -0.6768 0.2239 -0.2304 0.047 Uiso 0.600(8) 1 calc PR A 1
C13 C -0.6045(10) 0.4132(11) -0.2076(6) 0.035(2) Uani 0.600(8) 1 d PDU A 1
H13 H -0.6747 0.4129 -0.1896 0.042 Uiso 0.600(8) 1 calc PR A 1
C14 C -0.4957(10) 0.5237(8) -0.2104(6) 0.033(2) Uani 0.600(8) 1 d PDU A 1
H14 H -0.4922 0.6001 -0.1937 0.040 Uiso 0.600(8) 1 calc PR A 1
C15 C -0.3923(10) 0.5264(8) -0.2367(8) 0.038(3) Uani 0.600(8) 1 d PDU A 1
H15 H -0.3204 0.6031 -0.2394 0.046 Uiso 0.600(8) 1 calc PR A 1
C16 C -0.3959(11) 0.4173(10) -0.2586(11) 0.036(4) Uani 0.600(8) 1 d PDU A 1
H16 H -0.3224 0.4197 -0.2724 0.043 Uiso 0.600(8) 1 calc PR A 1
C11 C -0.4993(4) 0.3063(4) -0.2614(3) 0.0316(11) Uani 1 1 d D . .
S1' S -0.4391(6) 0.2043(4) -0.2977(3) 0.0335(15) Uani 0.400(8) 1 d PDU A 2
O1' O -0.5614(9) 0.0915(7) -0.3534(6) 0.060(4) Uani 0.400(8) 1 d PDU A 2
C12' C -0.6109(18) 0.2712(15) -0.2496(14) 0.040(6) Uiso 0.400(8) 1 d PDU A 2
H12' H -0.6747 0.1855 -0.2618 0.048 Uiso 0.400(8) 1 calc PR A 2
C13' C -0.6380(17) 0.3599(18) -0.2187(12) 0.055(6) Uiso 0.400(8) 1 d PDU A 2
H13' H -0.7191 0.3350 -0.2061 0.066 Uiso 0.400(8) 1 calc PR A 2
C14' C -0.5468(18) 0.4850(16) -0.2061(13) 0.044(5) Uiso 0.400(8) 1 d PDU A 2
H14' H -0.5651 0.5451 -0.1829 0.052 Uiso 0.400(8) 1 calc PR A 2
C15' C -0.4294(17) 0.5242(13) -0.2266(12) 0.026(4) Uiso 0.400(8) 1 d PDU A 2
H15' H -0.3676 0.6099 -0.2192 0.032 Uiso 0.400(8) 1 calc PR A 2
C16' C -0.4065(18) 0.4338(15) -0.2578(18) 0.031(6) Uiso 0.400(8) 1 d PDU A 2
H16' H -0.3305 0.4553 -0.2768 0.038 Uiso 0.400(8) 1 calc PR A 2
Br1 Br -0.28302(4) -0.12037(4) -0.21893(3) 0.03214(13) Uani 1 1 d . . .
P1 P -0.15273(11) 0.18689(10) -0.20690(7) 0.0253(3) Uani 1 1 d . . .
P2 P -0.56724(11) -0.12880(10) -0.21199(7) 0.0259(3) Uani 1 1 d . . .
C21 C -0.0215(4) 0.2092(4) -0.1158(3) 0.0260(10) Uani 1 1 d . A .
C22 C 0.1047(4) 0.3019(4) -0.1068(3) 0.0304(10) Uani 1 1 d . . .
H22 H 0.1232 0.3544 -0.1486 0.037 Uiso 1 1 calc R A .
C23 C 0.2051(4) 0.3200(4) -0.0378(3) 0.0347(11) Uani 1 1 d . A .
H23 H 0.2918 0.3827 -0.0335 0.042 Uiso 1 1 calc R . .
C24 C 0.1780(4) 0.2467(4) 0.0239(3) 0.0340(11) Uani 1 1 d . . .
H24 H 0.2461 0.2583 0.0712 0.041 Uiso 1 1 calc R A .
C25 C 0.0527(4) 0.1563(4) 0.0175(3) 0.0325(11) Uani 1 1 d . A .
H25 H 0.0343 0.1071 0.0613 0.039 Uiso 1 1 calc R . .
C26 C -0.0467(4) 0.1365(4) -0.0521(3) 0.0307(10) Uani 1 1 d . . .
H26 H -0.1329 0.0728 -0.0563 0.037 Uiso 1 1 calc R A .
C31 C -0.1120(4) 0.3485(4) -0.2046(3) 0.0268(10) Uani 1 1 d . A .
C32 C -0.1031(4) 0.4168(4) -0.1276(3) 0.0301(10) Uani 1 1 d . . .
H32 H -0.1195 0.3779 -0.0787 0.036 Uiso 1 1 calc R A .
C33 C -0.0709(4) 0.5403(4) -0.1214(3) 0.0352(11) Uani 1 1 d . A .
H33 H -0.0650 0.5854 -0.0686 0.042 Uiso 1 1 calc R . .
C34 C -0.0474(4) 0.5974(4) -0.1922(3) 0.0395(12) Uani 1 1 d . . .
H34 H -0.0259 0.6818 -0.1882 0.047 Uiso 1 1 calc R A .
C35 C -0.0551(4) 0.5321(4) -0.2687(3) 0.0385(12) Uani 1 1 d . A .
H35 H -0.0379 0.5718 -0.3172 0.046 Uiso 1 1 calc R . .
C36 C -0.0882(4) 0.4080(4) -0.2747(3) 0.0318(10) Uani 1 1 d . . .
H36 H -0.0946 0.3633 -0.3278 0.038 Uiso 1 1 calc R A .
C41 C -0.1202(5) 0.1450(4) -0.3075(3) 0.0314(11) Uani 1 1 d . A .
C42 C -0.2233(5) 0.0936(4) -0.3825(3) 0.0445(13) Uani 1 1 d . . .
H42 H -0.3058 0.0804 -0.3790 0.053 Uiso 1 1 calc R A .
C43 C -0.2059(6) 0.0619(5) -0.4616(3) 0.0607(16) Uani 1 1 d . A .
H43 H -0.2759 0.0270 -0.5126 0.073 Uiso 1 1 calc R . .
C44 C -0.0849(7) 0.0815(6) -0.4657(4) 0.074(2) Uani 1 1 d . . .
H44 H -0.0721 0.0599 -0.5198 0.089 Uiso 1 1 calc R A .
C45 C 0.0151(7) 0.1313(6) -0.3927(4) 0.075(2) Uani 1 1 d . A .
H45 H 0.0974 0.1438 -0.3961 0.090 Uiso 1 1 calc R . .
C46 C -0.0020(5) 0.1636(5) -0.3142(3) 0.0512(14) Uani 1 1 d . . .
H46 H 0.0691 0.1994 -0.2638 0.061 Uiso 1 1 calc R A .
C51 C -0.5814(4) -0.2190(4) -0.1259(3) 0.0278(10) Uani 1 1 d . A .
C52 C -0.4732(4) -0.2009(4) -0.0655(3) 0.0303(10) Uani 1 1 d . . .
H52 H -0.3894 -0.1418 -0.0697 0.036 Uiso 1 1 calc R A .
C53 C -0.4855(5) -0.2688(4) 0.0023(3) 0.0347(11) Uani 1 1 d . A .
H53 H -0.4102 -0.2561 0.0432 0.042 Uiso 1 1 calc R . .
C54 C -0.6052(4) -0.3526(4) 0.0094(3) 0.0351(11) Uani 1 1 d . . .
H54 H -0.6135 -0.3982 0.0554 0.042 Uiso 1 1 calc R A .
C55 C -0.7141(5) -0.3713(4) -0.0498(3) 0.0382(12) Uani 1 1 d . A .
H55 H -0.7973 -0.4309 -0.0450 0.046 Uiso 1 1 calc R . .
C56 C -0.7040(4) -0.3047(4) -0.1163(3) 0.0334(11) Uani 1 1 d . . .
H56 H -0.7802 -0.3168 -0.1556 0.040 Uiso 1 1 calc R A .
C61 C -0.6973(4) -0.0946(4) -0.2111(3) 0.0292(10) Uani 1 1 d . A .
C62 C -0.7016(4) -0.0406(4) -0.1333(3) 0.0338(11) Uani 1 1 d . . .
H62 H -0.6376 -0.0238 -0.0814 0.041 Uiso 1 1 calc R A .
C63 C -0.7956(4) -0.0112(4) -0.1295(3) 0.0373(11) Uani 1 1 d . A .
H63 H -0.7953 0.0267 -0.0755 0.045 Uiso 1 1 calc R . .
C64 C -0.8912(5) -0.0364(4) -0.2038(4) 0.0435(13) Uani 1 1 d . . .
H64 H -0.9578 -0.0180 -0.2010 0.052 Uiso 1 1 calc R A .
C65 C -0.8885(5) -0.0889(5) -0.2823(4) 0.0463(13) Uani 1 1 d . A .
H65 H -0.9527 -0.1053 -0.3340 0.056 Uiso 1 1 calc R . .
C66 C -0.7925(4) -0.1177(4) -0.2860(3) 0.0361(11) Uani 1 1 d . . .
H66 H -0.7916 -0.1536 -0.3402 0.043 Uiso 1 1 calc R A .
C71 C -0.6240(4) -0.2350(4) -0.3149(3) 0.0319(11) Uani 1 1 d . A .
C72 C -0.6989(5) -0.3637(4) -0.3244(3) 0.0515(14) Uani 1 1 d . . .
H72 H -0.7246 -0.4003 -0.2762 0.062 Uiso 1 1 calc R A .
C73 C -0.7358(7) -0.4381(6) -0.4058(4) 0.085(2) Uani 1 1 d . A .
H73 H -0.7842 -0.5259 -0.4125 0.102 Uiso 1 1 calc R . .
C74 C -0.7025(7) -0.3850(7) -0.4763(4) 0.082(2) Uani 1 1 d . . .
H74 H -0.7294 -0.4367 -0.5314 0.098 Uiso 1 1 calc R A .
C75 C -0.6313(6) -0.2592(6) -0.4681(3) 0.0621(17) Uani 1 1 d . A .
H75 H -0.6095 -0.2236 -0.5174 0.075 Uiso 1 1 calc R . .
C76 C -0.5905(5) -0.1829(5) -0.3869(3) 0.0443(13) Uani 1 1 d . . .
H76 H -0.5398 -0.0952 -0.3808 0.053 Uiso 1 1 calc R A .
C99 C -0.3506(7) -0.3018(8) -0.4271(4) 0.101(3) Uani 1 1 d . . .
D99A H -0.4258 -0.3655 -0.4097 0.121 Uiso 1 1 calc R . .
D99B H -0.3357 -0.2191 -0.4033 0.121 Uiso 1 1 calc R . .
Cl1 Cl -0.21321(17) -0.31213(17) -0.38227(12) 0.0846(5) Uani 1 1 d . . .
Cl2 Cl -0.3858(3) -0.3227(2) -0.53834(11) 0.1258(9) Uani 1 1 d . . .

loop_
_atom_site_aniso_label
_atom_site_aniso_U_11
_atom_site_aniso_U_22
_atom_site_aniso_U_33
_atom_site_aniso_U_23
_atom_site_aniso_U_13
_atom_site_aniso_U_12
Pd1 0.0300(2) 0.02217(18) 0.02436(19) 0.00460(14) 0.00546(15) 0.01596(16)
C1 0.031(3) 0.031(2) 0.029(2) 0.0034(19) 0.009(2) 0.017(2)
S1 0.048(2) 0.0306(18) 0.0301(15) 0.0057(13) 0.0059(16) 0.0253(18)
O1 0.114(7) 0.080(5) 0.026(4) 0.026(3) 0.037(4) 0.079(5)
C12 0.047(6) 0.025(5) 0.049(7) 0.011(5) 0.009(5) 0.021(5)
C13 0.025(5) 0.036(6) 0.054(6) 0.009(5) 0.020(4) 0.019(5)
C14 0.031(6) 0.026(4) 0.046(5) 0.007(4) 0.015(5) 0.015(4)
C15 0.025(5) 0.035(5) 0.052(6) 0.009(4) 0.017(5) 0.011(4)
C16 0.039(6) 0.055(7) 0.042(6) 0.026(5) 0.015(4) 0.042(6)
C11 0.043(3) 0.030(2) 0.024(2) 0.005(2) 0.002(2) 0.023(2)
S1' 0.046(3) 0.028(2) 0.029(3) 0.0053(18) 0.001(2) 0.024(2)
O1' 0.088(8) 0.024(5) 0.042(6) -0.010(4) -0.037(5) 0.030(5)
Br1 0.0407(3) 0.0280(2) 0.0353(3) 0.0065(2) 0.0097(2) 0.0231(2)
P1 0.0311(7) 0.0247(6) 0.0247(6) 0.0064(5) 0.0089(5) 0.0167(5)
P2 0.0287(7) 0.0230(6) 0.0256(6) 0.0025(5) 0.0031(5) 0.0144(5)
C21 0.029(3) 0.026(2) 0.029(2) 0.0029(19) 0.009(2) 0.018(2)
C22 0.032(3) 0.028(2) 0.037(3) 0.013(2) 0.015(2) 0.016(2)
C23 0.026(3) 0.030(2) 0.046(3) 0.006(2) 0.006(2) 0.014(2)
C24 0.039(3) 0.031(2) 0.031(3) -0.004(2) -0.002(2) 0.022(2)
C25 0.037(3) 0.029(2) 0.030(3) 0.005(2) 0.006(2) 0.017(2)
C26 0.032(3) 0.029(2) 0.030(3) 0.006(2) 0.010(2) 0.014(2)
C31 0.024(2) 0.025(2) 0.033(3) 0.0061(19) 0.009(2) 0.012(2)
C32 0.031(3) 0.032(2) 0.032(3) 0.010(2) 0.011(2) 0.018(2)
C33 0.029(3) 0.030(2) 0.043(3) -0.005(2) 0.001(2) 0.017(2)
C34 0.032(3) 0.021(2) 0.063(4) 0.008(2) 0.008(2) 0.012(2)
C35 0.034(3) 0.033(3) 0.050(3) 0.023(2) 0.014(2) 0.015(2)
C36 0.032(3) 0.034(2) 0.032(3) 0.009(2) 0.010(2) 0.018(2)
C41 0.048(3) 0.030(2) 0.026(3) 0.008(2) 0.013(2) 0.026(2)
C42 0.062(4) 0.049(3) 0.035(3) 0.007(2) 0.016(3) 0.035(3)
C43 0.096(5) 0.072(4) 0.029(3) 0.004(3) 0.008(3) 0.058(4)
C44 0.125(6) 0.116(5) 0.039(4) 0.018(3) 0.036(4) 0.098(5)
C45 0.098(5) 0.128(6) 0.053(4) 0.024(4) 0.038(4) 0.091(5)
C46 0.063(4) 0.074(4) 0.040(3) 0.010(3) 0.019(3) 0.051(3)
C51 0.035(3) 0.024(2) 0.026(2) 0.0032(18) 0.008(2) 0.017(2)
C52 0.032(3) 0.031(2) 0.032(3) 0.003(2) 0.008(2) 0.019(2)
C53 0.047(3) 0.043(3) 0.024(2) 0.009(2) 0.009(2) 0.029(3)
C54 0.047(3) 0.031(3) 0.036(3) 0.010(2) 0.019(2) 0.022(2)
C55 0.038(3) 0.031(3) 0.047(3) 0.009(2) 0.017(2) 0.016(2)
C56 0.030(3) 0.026(2) 0.041(3) 0.007(2) 0.006(2) 0.012(2)
C61 0.028(3) 0.027(2) 0.033(3) 0.0056(19) 0.005(2) 0.015(2)
C62 0.037(3) 0.030(2) 0.036(3) 0.007(2) 0.008(2) 0.018(2)
C63 0.039(3) 0.035(3) 0.048(3) 0.011(2) 0.018(2) 0.024(2)
C64 0.037(3) 0.045(3) 0.066(4) 0.027(3) 0.024(3) 0.027(3)
C65 0.030(3) 0.053(3) 0.054(4) 0.025(3) 0.006(3) 0.019(3)
C66 0.035(3) 0.038(3) 0.034(3) 0.009(2) 0.006(2) 0.018(2)
C71 0.034(3) 0.034(3) 0.028(3) -0.002(2) 0.002(2) 0.020(2)
C72 0.065(4) 0.038(3) 0.042(3) 0.001(2) 0.004(3) 0.023(3)
C73 0.115(6) 0.050(4) 0.062(5) -0.023(3) -0.008(4) 0.036(4)
C74 0.120(6) 0.088(5) 0.041(4) -0.022(4) -0.007(4) 0.069(5)
C75 0.086(5) 0.088(5) 0.027(3) 0.002(3) 0.003(3) 0.061(4)
C76 0.054(3) 0.050(3) 0.033(3) 0.002(2) 0.003(2) 0.033(3)
C99 0.128(7) 0.188(8) 0.039(4) 0.010(4) 0.012(4) 0.125(7)
Cl1 0.0700(11) 0.0937(12) 0.0836(13) -0.0072(10) -0.0085(9) 0.0496(10)
Cl2 0.191(2) 0.204(2) 0.0413(10) 0.0106(12) 0.0100(12) 0.153(2)

loop_
_atom_type_symbol
_atom_type_description
_atom_type_scat_dispersion_real
_atom_type_scat_dispersion_imag
_atom_type_scat_source
C C 0.0033 0.0016 'International Tables Vol C Tables 4.2.6.8 and 6.1.1.4'
D D 0.0000 0.0000 'International Tables Vol C Tables 4.2.6.8 and 6.1.1.4'
H H 0.0000 0.0000 'International Tables Vol C Tables 4.2.6.8 and 6.1.1.4'
O O 0.0106 0.0060 'International Tables Vol C Tables 4.2.6.8 and 6.1.1.4'
P P 0.1023 0.0942 'International Tables Vol C Tables 4.2.6.8 and 6.1.1.4'
S S 0.1246 0.1234 'International Tables Vol C Tables 4.2.6.8 and 6.1.1.4'
Br Br -0.2901 2.4595 'International Tables Vol C Tables 4.2.6.8 and 6.1.1.4'
Pd Pd -0.9988 1.0072 'International Tables Vol C Tables 4.2.6.8 and 6.1.1.4'
Cl Cl 0.1484 0.1585 'International Tables Vol C Tables 4.2.6.8 and 6.1.1.4'

loop_
_geom_angle_atom_site_label_1
_geom_angle_atom_site_label_2
_geom_angle_atom_site_label_3
_geom_angle
C1 Pd1 P2 91.44(13)
C1 Pd1 P1 91.41(13)
P2 Pd1 P1 174.18(4)
C1 Pd1 Br1 178.47(13)
P2 Pd1 Br1 90.07(4)
P1 Pd1 Br1 87.07(4)
S1 C1 S1' 24.84(13)
S1 C1 Pd1 110.6(2)
S1' C1 Pd1 105.6(2)
O1 S1 C1 105.2(4)
O1 S1 C11 103.4(4)
C1 S1 C11 97.6(2)
C13 C12 C11 119.6(8)
C14 C13 C12 117.0(7)
C15 C14 C13 122.5(7)
C16 C15 C14 118.8(8)
C11 C16 C15 122.6(9)
C12' C11 C16 134.3(10)
C12' C11 C16' 123.0(10)
C16 C11 C16' 11.5(9)
C12' C11 C12 16.5(9)
C16 C11 C12 119.2(7)
C16' C11 C12 108.4(8)
C12' C11 S1 101.9(8)
C16 C11 S1 123.7(6)
C16' C11 S1 134.8(7)
C12 C11 S1 116.8(5)
C12' C11 S1' 126.5(8)
C16 C11 S1' 99.1(6)
C16' C11 S1' 110.1(7)
C12 C11 S1' 141.5(5)
S1 C11 S1' 24.65(13)
O1' S1' C1 104.6(5)
O1' S1' C11 102.9(5)
C1 S1' C11 92.2(3)
C11 C12' C13' 119.0(14)
C12' C13' C14' 119.9(15)
C13' C14' C15' 121.4(14)
C16' C15' C14' 117.0(13)
C15' C16' C11 118.9(14)
C41 P1 C31 103.86(19)
C41 P1 C21 107.80(19)
C31 P1 C21 99.61(19)
C41 P1 Pd1 108.81(16)
C31 P1 Pd1 121.24(14)
C21 P1 Pd1 114.34(15)
C51 P2 C71 107.5(2)
C51 P2 C61 100.8(2)
C71 P2 C61 104.2(2)
C51 P2 Pd1 115.56(15)
C71 P2 Pd1 108.36(16)
C61 P2 Pd1 119.36(14)
C22 C21 C26 118.1(4)
C22 C21 P1 120.9(3)
C26 C21 P1 121.0(3)
C21 C22 C23 121.4(4)
C24 C23 C22 119.3(4)
C23 C24 C25 120.2(4)
C24 C25 C26 120.5(4)
C25 C26 C21 120.4(4)
C36 C31 C32 117.8(4)
C36 C31 P1 123.7(3)
C32 C31 P1 118.5(3)
C33 C32 C31 121.2(4)
C34 C33 C32 119.8(4)
C33 C34 C35 120.1(4)
C34 C35 C36 119.9(4)
C31 C36 C35 121.2(4)
C46 C41 C42 118.8(4)
C46 C41 P1 124.5(4)
C42 C41 P1 116.7(4)
C43 C42 C41 120.3(5)
C42 C43 C44 119.2(5)
C45 C44 C43 120.4(5)
C44 C45 C46 120.4(6)
C41 C46 C45 120.9(5)
C52 C51 C56 118.1(4)
C52 C51 P2 121.3(3)
C56 C51 P2 120.5(3)
C51 C52 C53 120.8(4)
C54 C53 C52 119.9(4)
C53 C54 C55 120.1(4)
C54 C55 C56 120.8(4)
C55 C56 C51 120.2(4)
C62 C61 C66 117.6(4)
C62 C61 P2 119.5(3)
C66 C61 P2 122.9(3)
C63 C62 C61 121.8(4)
C62 C63 C64 120.4(5)
C63 C64 C65 119.0(4)
C64 C65 C66 120.4(5)
C65 C66 C61 120.9(4)
C76 C71 C72 119.5(4)
C76 C71 P2 117.2(3)
C72 C71 P2 123.3(4)
C71 C72 C73 119.2(5)
C74 C73 C72 120.5(6)
C75 C74 C73 120.9(5)
C74 C75 C76 119.7(6)
C71 C76 C75 120.2(5)
Cl2 C99 Cl1 112.2(4)

loop_
_geom_bond_atom_site_label_1
_geom_bond_atom_site_label_2
_geom_bond_distance
Pd1 C1 2.053(4)
Pd1 P2 2.3299(16)
Pd1 P1 2.3389(16)
Pd1 Br1 2.5197(7)
C1 S1 1.761(5)
C1 S1' 1.846(6)
S1 O1 1.516(8)
S1 C11 1.784(5)
C12 C13 1.415(11)
C12 C11 1.434(10)
C13 C14 1.392(11)
C14 C15 1.388(10)
C15 C16 1.360(11)
C16 C11 1.344(11)
C11 C12' 1.270(19)
C11 C16' 1.433(18)
C11 S1' 1.856(6)
S1' O1' 1.513(9)
C12' C13' 1.384(14)
C13' C14' 1.386(13)
C14' C15' 1.386(14)
C15' C16' 1.369(13)
P1 C41 1.825(4)
P1 C31 1.828(4)
P1 C21 1.830(4)
P2 C51 1.816(4)
P2 C71 1.817(4)
P2 C61 1.828(4)
C21 C22 1.381(6)
C21 C26 1.390(6)
C22 C23 1.390(6)
C23 C24 1.369(6)
C24 C25 1.372(6)
C25 C26 1.381(6)
C31 C36 1.385(6)
C31 C32 1.399(6)
C32 C33 1.387(6)
C33 C34 1.379(7)
C34 C35 1.380(6)
C35 C36 1.392(6)
C41 C46 1.370(6)
C41 C42 1.397(6)
C42 C43 1.381(7)
C43 C44 1.387(8)
C44 C45 1.358(8)
C45 C46 1.373(7)
C51 C52 1.379(6)
C51 C56 1.407(6)
C52 C53 1.406(6)
C53 C54 1.360(6)
C54 C55 1.373(6)
C55 C56 1.379(6)
C61 C62 1.392(6)
C61 C66 1.394(6)
C62 C63 1.369(6)
C63 C64 1.384(7)
C64 C65 1.386(7)
C65 C66 1.387(6)
C71 C76 1.391(6)
C71 C72 1.394(6)
C72 C73 1.398(7)
C73 C74 1.373(9)
C74 C75 1.363(8)
C75 C76 1.399(7)
C99 Cl2 1.710(6)
C99 Cl1 1.755(6)

loop_
_geom_torsion_atom_site_label_1
_geom_torsion_atom_site_label_2
_geom_torsion_atom_site_label_3
_geom_torsion_atom_site_label_4
_geom_torsion
P2 Pd1 C1 S1 -75.5(3)
P1 Pd1 C1 S1 99.4(3)
Br1 Pd1 C1 S1 94(5)
P2 Pd1 C1 S1' -101.2(3)
P1 Pd1 C1 S1' 73.7(3)
Br1 Pd1 C1 S1' 69(5)
S1' C1 S1 O1 24.3(4)
Pd1 C1 S1 O1 -58.4(4)
S1' C1 S1 C11 -81.9(5)
Pd1 C1 S1 C11 -164.6(2)
C11 C12 C13 C14 -1.6(11)
C12 C13 C14 C15 0.2(11)
C13 C14 C15 C16 -1.6(16)
C14 C15 C16 C11 5(2)
C15 C16 C11 C12' 2(2)
C15 C16 C11 C16' 14(8)
C15 C16 C11 C12 -6.0(19)
C15 C16 C11 S1 179.7(10)
C15 C16 C11 S1' 178.4(13)
C13 C12 C11 C12' -154(5)
C13 C12 C11 C16 4.4(14)
C13 C12 C11 C16' 0.3(15)
C13 C12 C11 S1 179.1(6)
C13 C12 C11 S1' 177.4(6)
O1 S1 C11 C12' 149.9(11)
C1 S1 C11 C12' -102.4(11)
O1 S1 C11 C16 -28.1(10)
C1 S1 C11 C16 79.6(9)
O1 S1 C11 C16' -24.1(17)
C1 S1 C11 C16' 83.6(16)
O1 S1 C11 C12 157.5(7)
C1 S1 C11 C12 -94.8(6)
O1 S1 C11 S1' -25.0(4)
C1 S1 C11 S1' 82.7(5)
S1 C1 S1' O1' -33.2(5)
Pd1 C1 S1' O1' 72.2(5)
S1 C1 S1' C11 70.7(4)
Pd1 C1 S1' C11 176.1(3)
C12' C11 S1' O1' 29.7(14)
C16 C11 S1' O1' -146.7(9)
C16' C11 S1' O1' -143.5(13)
C12 C11 S1' O1' 39.4(10)
S1 C11 S1' O1' 35.8(5)
C12' C11 S1' C1 -75.9(13)
C16 C11 S1' C1 107.7(8)
C16' C11 S1' C1 111.0(12)
C12 C11 S1' C1 -66.1(9)
S1 C11 S1' C1 -69.7(4)
C16 C11 C12' C13' -8(3)
C16' C11 C12' C13' -10(3)
C12 C11 C12' C13' 19(3)
S1 C11 C12' C13' 174.7(17)
S1' C11 C12' C13' 177.3(13)
C11 C12' C13' C14' 4(3)
C12' C13' C14' C15' 2(3)
C13' C14' C15' C16' -1(3)
C14' C15' C16' C11 -5(3)
C12' C11 C16' C15' 11(3)
C16 C11 C16' C15' -159(11)
C12 C11 C16' C15' 3(3)
S1 C11 C16' C15' -175.9(13)
S1' C11 C16' C15' -175.5(18)
C1 Pd1 P1 C41 -123.42(18)
P2 Pd1 P1 C41 -4.2(4)
Br1 Pd1 P1 C41 56.44(14)
C1 Pd1 P1 C31 -3.2(2)
P2 Pd1 P1 C31 116.0(4)
Br1 Pd1 P1 C31 176.62(17)
C1 Pd1 P1 C21 116.02(18)
P2 Pd1 P1 C21 -124.7(4)
Br1 Pd1 P1 C21 -64.12(14)
C1 Pd1 P2 C51 -117.52(19)
P1 Pd1 P2 C51 123.2(4)
Br1 Pd1 P2 C51 62.75(15)
C1 Pd1 P2 C71 121.85(19)
P1 Pd1 P2 C71 2.6(4)
Br1 Pd1 P2 C71 -57.88(15)
C1 Pd1 P2 C61 3.0(2)
P1 Pd1 P2 C61 -116.2(4)
Br1 Pd1 P2 C61 -176.71(16)
C41 P1 C21 C22 63.0(4)
C31 P1 C21 C22 -45.0(4)
Pd1 P1 C21 C22 -175.8(3)
C41 P1 C21 C26 -119.5(3)
C31 P1 C21 C26 132.4(3)
Pd1 P1 C21 C26 1.6(4)
C26 C21 C22 C23 2.3(6)
P1 C21 C22 C23 179.8(3)
C21 C22 C23 C24 -1.8(6)
C22 C23 C24 C25 -0.1(6)
C23 C24 C25 C26 1.5(6)
C24 C25 C26 C21 -1.0(6)
C22 C21 C26 C25 -0.8(6)
P1 C21 C26 C25 -178.4(3)
C41 P1 C31 C36 11.1(4)
C21 P1 C31 C36 122.3(4)
Pd1 P1 C31 C36 -111.4(3)
C41 P1 C31 C32 -168.3(3)
C21 P1 C31 C32 -57.1(4)
Pd1 P1 C31 C32 69.1(4)
C36 C31 C32 C33 -0.3(6)
P1 C31 C32 C33 179.1(3)
C31 C32 C33 C34 0.2(7)
C32 C33 C34 C35 -0.4(7)
C33 C34 C35 C36 0.8(7)
C32 C31 C36 C35 0.7(6)
P1 C31 C36 C35 -178.7(3)
C34 C35 C36 C31 -0.9(7)
C31 P1 C41 C46 87.6(4)
C21 P1 C41 C46 -17.5(5)
Pd1 P1 C41 C46 -142.0(4)
C31 P1 C41 C42 -90.7(4)
C21 P1 C41 C42 164.2(3)
Pd1 P1 C41 C42 39.7(4)
C46 C41 C42 C43 0.2(7)
P1 C41 C42 C43 178.6(4)
C41 C42 C43 C44 0.1(8)
C42 C43 C44 C45 0.0(9)
C43 C44 C45 C46 -0.5(10)
C42 C41 C46 C45 -0.7(8)
P1 C41 C46 C45 -178.9(4)
C44 C45 C46 C41 0.8(9)
C71 P2 C51 C52 113.7(3)
C61 P2 C51 C52 -137.5(3)
Pd1 P2 C51 C52 -7.4(4)
C71 P2 C51 C56 -69.9(4)
C61 P2 C51 C56 38.8(4)
Pd1 P2 C51 C56 169.0(3)
C56 C51 C52 C53 1.8(6)
P2 C51 C52 C53 178.2(3)
C51 C52 C53 C54 -0.7(6)
C52 C53 C54 C55 0.3(6)
C53 C54 C55 C56 -1.0(7)
C54 C55 C56 C51 2.0(7)
C52 C51 C56 C55 -2.4(6)
P2 C51 C56 C55 -178.9(3)
C51 P2 C61 C62 53.0(4)
C71 P2 C61 C62 164.3(3)
Pd1 P2 C61 C62 -74.7(4)
C51 P2 C61 C66 -128.5(4)
C71 P2 C61 C66 -17.2(4)
Pd1 P2 C61 C66 103.8(4)
C66 C61 C62 C63 0.2(6)
P2 C61 C62 C63 178.8(3)
C61 C62 C63 C64 0.9(7)
C62 C63 C64 C65 -1.6(7)
C63 C64 C65 C66 1.1(7)
C64 C65 C66 C61 0.0(7)
C62 C61 C66 C65 -0.7(7)
P2 C61 C66 C65 -179.3(3)
C51 P2 C71 C76 -163.3(3)
C61 P2 C71 C76 90.3(4)
Pd1 P2 C71 C76 -37.8(4)
C51 P2 C71 C72 17.2(5)
C61 P2 C71 C72 -89.2(4)
Pd1 P2 C71 C72 142.7(4)
C76 C71 C72 C73 1.9(8)
P2 C71 C72 C73 -178.7(4)
C71 C72 C73 C74 -2.3(10)
C72 C73 C74 C75 1.0(11)
C73 C74 C75 C76 0.6(10)
C72 C71 C76 C75 -0.3(7)
P2 C71 C76 C75 -179.8(4)
C74 C75 C76 C71 -0.9(8)
